data_1510946
loop_
_publ_author_name
'Sieke, C.'
'Schleid, T.'
'Nikelski, T.'

_publ_section_title
;
 Pr (B O2)3 und Pr Cl (B O2)2 : zwei meta-Borate des Praseodyms im
 Vergleich
;
_journal_name_full 'Zeitschrift fuer Anorganische und Allgemeine Chemie'
_journal_page_first 819
_journal_page_last 823
_journal_paper_doi 10.1002/1521-3749(200205)628:4<819::AID-ZAAC819>3.0.CO;2-E
_journal_volume 628
_journal_year 2002
_chemical_formula_sum 'B3 O6 Pr'
_chemical_name_systematic 'Pr (B O2)3'
_space_group_IT_number 15
_symmetry_space_group_name_Hall '-C 2yc'
_symmetry_space_group_name_H-M 'C 1 2/c 1'
_cell_angle_alpha 90
_cell_angle_beta 126.783
_cell_angle_gamma 90
_cell_formula_units_Z 4
_cell_length_a 9.8498
_cell_length_b 8.0957
_cell_length_c 6.4102
_cell_volume 409.389
_citation_journal_id_ASTM ZAACAB
_cod_data_source_file boron_477.cif
_cod_data_source_block B3O6Pr1
_cod_original_cell_volume 409.3895
_cod_original_formula_sum 'B3 O6 Pr1'
_cod_database_code 1510946

loop_
_symmetry_equiv_pos_as_xyz
x,y,z
-x,y,-z+1/2
-x,-y,-z
x,-y,z-1/2
x+1/2,y+1/2,z
-x+1/2,y+1/2,-z+1/2
-x+1/2,-y+1/2,-z
x+1/2,-y+1/2,z-1/2

loop_
_atom_site_label
_atom_site_type_symbol
_atom_site_fract_x
_atom_site_fract_y
_atom_site_fract_z
_atom_site_occupancy
_atom_site_U_iso_or_equiv
B1 B+3 0 0.279 0.25 1 0.0
O2 O-2 0.3983 0.3135 0.508 1 0.0
Pr1 Pr+3 0 0.6999 0.25 1 0.0
B2 B+3 0.2741 0.433 0.4172 1 0.0
O3 O-2 0.2977 0.5869 0.5002 1 0.0
O1 O-2 0.6055 0.1139 0.7125 1 0.0
